data_7053296
loop_
_publ_author_name
'Day, Jonathan'
'Marriott, Katie E. R.'
'Kilner, Colin A.'
'Halcrow, Malcolm A.'

_publ_section_title
;
 The effect of different ligand substituents on the chemistry of a
 zinc--pyrazole anion host
;
_journal_issue 1
_journal_name_full 'New Journal of Chemistry'
_journal_page_first 52
_journal_paper_doi 10.1039/b9nj00412b
_journal_volume 34
_journal_year 2010
_chemical_formula_moiety 'C27 H24 Cl N6 Zn, Cl'
_chemical_formula_sum 'C27 H24 Cl2 N6 Zn'
_chemical_formula_weight 568.79
_chemical_name_systematic
;
Chloro-tris(5-phenylpyrazole)zinc(II) chloride
;
_space_group_IT_number 61
_symmetry_cell_setting orthorhombic
_symmetry_space_group_name_Hall '-P 2ac 2ab'
_symmetry_space_group_name_H-M 'P b c a'
_atom_sites_solution_hydrogens geom
_atom_sites_solution_primary direct
_atom_sites_solution_secondary difmap
_audit_creation_method SHELXL-97
_cell_angle_alpha 90.00
_cell_angle_beta 90.00
_cell_angle_gamma 90.00
_cell_formula_units_Z 8
_cell_length_a 17.685(2)
_cell_length_b 17.185(2)
_cell_length_c 17.758(3)
_cell_measurement_reflns_used 124368
_cell_measurement_temperature 150(2)
_cell_measurement_theta_max 28.09
_cell_measurement_theta_min 2.30
_cell_volume 5397.0(13)
_computing_cell_refinement 'APEX 2 software, Bruker Nonius 2004'
_computing_data_collection 'APEX 2 software, Bruker Nonius 2004'
_computing_data_reduction 'SAINT, Bruker Nonius 2004'
_computing_molecular_graphics 'XSEED (Barbour, 2003)'
_computing_publication_material 'local program'
_computing_structure_refinement 'SHELXL-97 (Sheldrick, 1997)'
_computing_structure_solution 'SHELXS-97 (Sheldrick, 1990)'
_diffrn_ambient_temperature 150(2)
_diffrn_detector_area_resol_mean '120 microns'
_diffrn_measured_fraction_theta_full 0.997
_diffrn_measured_fraction_theta_max 0.997
_diffrn_measurement_device_type 'Bruker X8 Apex diffractometer'
_diffrn_measurement_method 'Rotation images'
_diffrn_radiation_monochromator graphite
_diffrn_radiation_source 'rotating anode'
_diffrn_radiation_type MoK\a
_diffrn_radiation_wavelength 0.71073
_diffrn_reflns_av_R_equivalents 0.0613
_diffrn_reflns_av_sigmaI/netI 0.0250
_diffrn_reflns_limit_h_max 23
_diffrn_reflns_limit_h_min -23
_diffrn_reflns_limit_k_max 22
_diffrn_reflns_limit_k_min -22
_diffrn_reflns_limit_l_max 23
_diffrn_reflns_limit_l_min -23
_diffrn_reflns_number 124368
_diffrn_reflns_theta_full 28.09
_diffrn_reflns_theta_max 28.09
_diffrn_reflns_theta_min 2.30
_exptl_absorpt_coefficient_mu 1.135
_exptl_absorpt_correction_T_max 0.984
_exptl_absorpt_correction_T_min 0.779
_exptl_absorpt_correction_type multi-scan
_exptl_absorpt_process_details
;
Sheldrick, G. M. (2002). SADABS v. 2.03. University of
G/ottingen, Germany.
;
_exptl_crystal_colour Colourless
_exptl_crystal_density_diffrn 1.400
_exptl_crystal_density_method 'not measured'
_exptl_crystal_description Block
_exptl_crystal_F_000 2336
_exptl_crystal_size_max 0.22
_exptl_crystal_size_mid 0.13
_exptl_crystal_size_min 0.04
_refine_diff_density_max 0.825
_refine_diff_density_min -0.238
_refine_diff_density_rms 0.054
_refine_ls_extinction_method none
_refine_ls_goodness_of_fit_ref 1.052
_refine_ls_hydrogen_treatment constr
_refine_ls_matrix_type full
_refine_ls_number_parameters 325
_refine_ls_number_reflns 6562
_refine_ls_number_restraints 0
_refine_ls_restrained_S_all 1.052
_refine_ls_R_factor_all 0.0542
_refine_ls_R_factor_gt 0.0301
_refine_ls_shift/su_max 0.001
_refine_ls_shift/su_mean 0.000
_refine_ls_structure_factor_coef Fsqd
_refine_ls_weighting_details 'calc w=1/[\s^2^(Fo^2^)+(0.0304P)^2^+2.7267P] where P=(Fo^2^+2Fc^2^)/3'
_refine_ls_weighting_scheme calc
_refine_ls_wR_factor_gt 0.0660
_refine_ls_wR_factor_ref 0.0766
_reflns_number_gt 4845
_reflns_number_total 6562
_reflns_threshold_expression >2sigma(I)
_cod_data_source_file b9nj00412b.txt
_cod_data_source_block km12
_cod_depositor_comments
;
The following automatic conversions were performed:

'_symmetry_cell_setting' value 'Orthorhombic' changed to
'orthorhombic' according to
/home/saulius/struct/CIF-dictionaries/cif_core.dic dictionary named
'cif_core.dic' version 2.4.2 from 2011-04-26.

Automatic conversion script
Id: cif_fix_values 1891 2012-01-12 08:04:46Z andrius 
;
_cod_database_code 7053296

loop_
_symmetry_equiv_pos_as_xyz
'x, y, z'
'-x+1/2, -y, z+1/2'
'x+1/2, -y+1/2, -z'
'-x, y+1/2, -z+1/2'
'-x, -y, -z'
'x-1/2, y, -z-1/2'
'-x-1/2, y-1/2, z'
'x, -y-1/2, z-1/2'

loop_
_atom_site_label
_atom_site_type_symbol
_atom_site_fract_x
_atom_site_fract_y
_atom_site_fract_z
_atom_site_U_iso_or_equiv
_atom_site_adp_type
_atom_site_occupancy
_atom_site_symmetry_multiplicity
_atom_site_calc_flag
_atom_site_refinement_flags
Zn1 Zn 0.102000(11) 0.874130(12) 0.388953(13) 0.02937(7) Uani 1 1 d .
Cl2 Cl 0.14248(3) 0.91980(3) 0.49928(3) 0.04268(13) Uani 1 1 d .
N3 N 0.03771(9) 0.77929(9) 0.40839(9) 0.0317(4) Uani 1 1 d .
N4 N -0.00826(8) 0.74344(9) 0.35741(9) 0.0300(3) Uani 1 1 d .
H4 H -0.0093 0.7545 0.3090 0.036 Uiso 1 1 calc R
C5 C -0.05226(10) 0.68837(10) 0.39077(11) 0.0310(4) Uani 1 1 d .
C6 C -0.03313(11) 0.68899(11) 0.46681(12) 0.0365(4) Uani 1 1 d .
H6 H -0.0537 0.6569 0.5053 0.044 Uiso 1 1 calc R
C7 C 0.02219(11) 0.74601(12) 0.47517(12) 0.0355(4) Uani 1 1 d .
H7 H 0.0456 0.7595 0.5215 0.043 Uiso 1 1 calc R
C8 C -0.10722(10) 0.64076(10) 0.34801(12) 0.0317(4) Uani 1 1 d .
C9 C -0.11002(11) 0.64152(11) 0.26899(13) 0.0370(5) Uani 1 1 d .
H9 H -0.0767 0.6743 0.2415 0.044 Uiso 1 1 calc R
C10 C -0.16146(12) 0.59435(13) 0.23053(14) 0.0434(5) Uani 1 1 d .
H10 H -0.1627 0.5948 0.1771 0.052 Uiso 1 1 calc R
C11 C -0.21094(12) 0.54674(12) 0.27041(14) 0.0456(6) Uani 1 1 d .
H11 H -0.2456 0.5144 0.2441 0.055 Uiso 1 1 calc R
C12 C -0.20971(12) 0.54649(13) 0.34854(15) 0.0478(6) Uani 1 1 d .
H12 H -0.2438 0.5143 0.3757 0.057 Uiso 1 1 calc R
C13 C -0.15842(12) 0.59350(12) 0.38729(13) 0.0402(5) Uani 1 1 d .
H13 H -0.1582 0.5935 0.4408 0.048 Uiso 1 1 calc R
N14 N 0.03399(8) 0.95592(9) 0.34216(9) 0.0305(3) Uani 1 1 d .
N15 N 0.00834(8) 0.96017(9) 0.27009(9) 0.0288(3) Uani 1 1 d .
H15 H 0.0196 0.9263 0.2347 0.035 Uiso 1 1 calc R
C16 C -0.03687(10) 1.02314(10) 0.25935(11) 0.0302(4) Uani 1 1 d .
C17 C -0.04035(11) 1.06147(12) 0.32844(12) 0.0376(5) Uani 1 1 d .
H17 H -0.0675 1.1077 0.3397 0.045 Uiso 1 1 calc R
C18 C 0.00415(11) 1.01790(12) 0.37750(12) 0.0355(4) Uani 1 1 d .
H18 H 0.0123 1.0303 0.4290 0.043 Uiso 1 1 calc R
C19 C -0.07162(10) 1.04126(11) 0.18597(11) 0.0309(4) Uani 1 1 d .
C20 C -0.05402(12) 1.00017(12) 0.12029(12) 0.0390(5) Uani 1 1 d .
H20 H -0.0179 0.9593 0.1220 0.047 Uiso 1 1 calc R
C21 C -0.08907(13) 1.01873(13) 0.05222(13) 0.0458(5) Uani 1 1 d .
H21 H -0.0768 0.9903 0.0080 0.055 Uiso 1 1 calc R
C22 C -0.14193(13) 1.07854(14) 0.04874(14) 0.0494(6) Uani 1 1 d .
H22 H -0.1665 1.0903 0.0026 0.059 Uiso 1 1 calc R
C23 C -0.15853(12) 1.12089(14) 0.11327(14) 0.0498(6) Uani 1 1 d .
H23 H -0.1939 1.1624 0.1109 0.060 Uiso 1 1 calc R
C24 C -0.12371(11) 1.10297(12) 0.18118(13) 0.0405(5) Uani 1 1 d .
H24 H -0.1352 1.1327 0.2248 0.049 Uiso 1 1 calc R
N25 N 0.19481(8) 0.85427(9) 0.32562(9) 0.0315(4) Uani 1 1 d .
N26 N 0.19700(8) 0.83630(9) 0.25080(9) 0.0290(3) Uani 1 1 d .
H26 H 0.1569 0.8243 0.2238 0.035 Uiso 1 1 calc R
C27 C 0.26853(10) 0.83913(10) 0.22305(11) 0.0290(4) Uani 1 1 d .
C28 C 0.31509(10) 0.85902(11) 0.28356(12) 0.0352(5) Uani 1 1 d .
H28 H 0.3685 0.8650 0.2829 0.042 Uiso 1 1 calc R
C29 C 0.26713(10) 0.86825(11) 0.34513(12) 0.0354(4) Uani 1 1 d .
H29 H 0.2833 0.8825 0.3943 0.042 Uiso 1 1 calc R
C30 C 0.28478(10) 0.82570(10) 0.14253(11) 0.0290(4) Uani 1 1 d .
C31 C 0.24394(11) 0.77128(11) 0.09991(11) 0.0332(4) Uani 1 1 d .
H31 H 0.2048 0.7418 0.1230 0.040 Uiso 1 1 calc R
C32 C 0.26050(11) 0.76025(13) 0.02389(12) 0.0388(5) Uani 1 1 d .
H32 H 0.2327 0.7232 -0.0046 0.047 Uiso 1 1 calc R
C33 C 0.31758(12) 0.80338(13) -0.01041(12) 0.0411(5) Uani 1 1 d .
H33 H 0.3290 0.7955 -0.0621 0.049 Uiso 1 1 calc R
C34 C 0.35782(12) 0.85801(12) 0.03126(13) 0.0417(5) Uani 1 1 d .
H34 H 0.3963 0.8879 0.0077 0.050 Uiso 1 1 calc R
C35 C 0.34193(11) 0.86907(11) 0.10727(12) 0.0355(4) Uani 1 1 d .
H35 H 0.3699 0.9062 0.1354 0.043 Uiso 1 1 calc R
Cl36 Cl 0.03450(2) 0.79909(3) 0.19045(3) 0.03175(11) Uani 1 1 d .

loop_
_atom_site_aniso_label
_atom_site_aniso_U_11
_atom_site_aniso_U_22
_atom_site_aniso_U_33
_atom_site_aniso_U_23
_atom_site_aniso_U_13
_atom_site_aniso_U_12
Zn1 0.02577(10) 0.02914(11) 0.03321(13) -0.00275(9) -0.00132(9) 0.00050(9)
Cl2 0.0436(3) 0.0468(3) 0.0376(3) -0.0118(2) -0.0077(2) 0.0052(2)
N3 0.0296(8) 0.0301(8) 0.0354(9) -0.0033(7) -0.0005(7) 0.0003(6)
N4 0.0284(7) 0.0288(8) 0.0329(9) -0.0011(7) 0.0005(7) 0.0013(6)
C5 0.0291(9) 0.0225(9) 0.0412(11) -0.0012(8) 0.0067(8) 0.0040(7)
C6 0.0388(10) 0.0303(10) 0.0403(12) 0.0024(9) 0.0045(9) -0.0005(8)
C7 0.0379(10) 0.0328(10) 0.0357(11) 0.0010(9) 0.0003(8) 0.0031(8)
C8 0.0270(9) 0.0222(9) 0.0458(12) -0.0011(8) 0.0016(8) 0.0050(7)
C9 0.0321(10) 0.0305(10) 0.0483(13) -0.0002(9) 0.0008(9) -0.0002(8)
C10 0.0413(11) 0.0391(12) 0.0497(14) -0.0033(10) -0.0060(10) 0.0003(9)
C11 0.0355(11) 0.0324(11) 0.0691(17) -0.0048(11) -0.0096(11) -0.0008(9)
C12 0.0370(11) 0.0350(12) 0.0714(17) 0.0038(11) 0.0042(11) -0.0068(9)
C13 0.0382(10) 0.0333(10) 0.0490(13) 0.0010(10) 0.0063(10) -0.0007(9)
N14 0.0295(8) 0.0282(8) 0.0338(9) -0.0020(7) -0.0021(7) -0.0002(6)
N15 0.0272(7) 0.0262(8) 0.0330(9) -0.0026(7) -0.0021(6) -0.0005(6)
C16 0.0242(8) 0.0255(9) 0.0409(11) 0.0017(8) 0.0018(8) -0.0027(7)
C17 0.0397(11) 0.0305(10) 0.0426(12) -0.0025(9) 0.0053(9) 0.0066(8)
C18 0.0380(10) 0.0342(11) 0.0345(11) -0.0054(9) 0.0013(9) 0.0011(8)
C19 0.0247(8) 0.0277(9) 0.0403(11) 0.0061(8) 0.0005(8) -0.0060(7)
C20 0.0420(11) 0.0300(10) 0.0450(13) 0.0060(9) -0.0043(9) -0.0004(9)
C21 0.0554(13) 0.0418(12) 0.0403(13) 0.0047(10) -0.0070(10) -0.0045(10)
C22 0.0441(12) 0.0534(14) 0.0506(15) 0.0161(12) -0.0129(11) -0.0037(11)
C23 0.0363(11) 0.0508(14) 0.0622(16) 0.0166(12) -0.0015(11) 0.0091(10)
C24 0.0312(10) 0.0413(12) 0.0490(13) 0.0065(10) 0.0022(9) 0.0048(8)
N25 0.0251(7) 0.0346(9) 0.0347(9) -0.0024(7) -0.0021(7) -0.0015(6)
N26 0.0217(7) 0.0324(8) 0.0328(9) -0.0035(7) -0.0028(6) -0.0016(6)
C27 0.0227(8) 0.0224(9) 0.0418(11) -0.0007(8) 0.0010(8) -0.0002(7)
C28 0.0213(8) 0.0377(11) 0.0465(12) -0.0011(9) -0.0037(8) -0.0018(8)
C29 0.0283(9) 0.0381(11) 0.0397(12) -0.0018(9) -0.0078(8) -0.0008(8)
C30 0.0236(8) 0.0239(9) 0.0393(11) 0.0022(8) 0.0009(8) 0.0038(7)
C31 0.0286(9) 0.0294(10) 0.0417(12) 0.0007(9) 0.0007(8) -0.0008(7)
C32 0.0364(10) 0.0405(12) 0.0396(12) -0.0031(10) -0.0033(9) 0.0034(9)
C33 0.0400(11) 0.0476(13) 0.0359(12) 0.0060(10) 0.0026(9) 0.0115(10)
C34 0.0340(10) 0.0405(12) 0.0507(13) 0.0126(10) 0.0100(10) 0.0028(9)
C35 0.0284(9) 0.0283(10) 0.0499(12) 0.0002(9) 0.0028(9) -0.0012(8)
Cl36 0.0269(2) 0.0345(2) 0.0339(3) -0.0055(2) -0.00123(18) -0.00189(18)

loop_
_atom_type_symbol
_atom_type_description
_atom_type_scat_dispersion_real
_atom_type_scat_dispersion_imag
_atom_type_scat_source
C C 0.0033 0.0016 'International Tables Vol C Tables 4.2.6.8 and 6.1.1.4'
H H 0.0000 0.0000 'International Tables Vol C Tables 4.2.6.8 and 6.1.1.4'
Cl Cl 0.1484 0.1585 'International Tables Vol C Tables 4.2.6.8 and 6.1.1.4'
N N 0.0061 0.0033 'International Tables Vol C Tables 4.2.6.8 and 6.1.1.4'
Zn Zn 0.2839 1.4301 'International Tables Vol C Tables 4.2.6.8 and 6.1.1.4'

loop_
_geom_angle_atom_site_label_1
_geom_angle_atom_site_label_2
_geom_angle_atom_site_label_3
_geom_angle
N3 Zn1 N25 114.65(6)
N3 Zn1 N14 107.21(6)
N25 Zn1 N14 111.79(7)
N3 Zn1 Cl2 108.37(5)
N25 Zn1 Cl2 106.75(5)
N14 Zn1 Cl2 107.85(5)
C7 N3 N4 105.75(15)
C7 N3 Zn1 127.57(14)
N4 N3 Zn1 125.97(13)
C5 N4 N3 111.47(16)
N4 C5 C6 106.13(17)
N4 C5 C8 122.46(18)
C6 C5 C8 131.41(18)
C5 C6 C7 106.23(18)
N3 C7 C6 110.41(18)
C13 C8 C9 118.67(19)
C13 C8 C5 119.28(19)
C9 C8 C5 122.05(17)
C10 C9 C8 120.4(2)
C11 C10 C9 120.1(2)
C12 C11 C10 120.0(2)
C11 C12 C13 120.1(2)
C12 C13 C8 120.6(2)
C18 N14 N15 105.42(15)
C18 N14 Zn1 126.22(14)
N15 N14 Zn1 128.37(12)
C16 N15 N14 111.79(15)
N15 C16 C17 106.19(17)
N15 C16 C19 122.51(17)
C17 C16 C19 131.30(17)
C18 C17 C16 105.76(17)
N14 C18 C17 110.85(18)
C20 C19 C24 118.40(19)
C20 C19 C16 122.55(17)
C24 C19 C16 119.04(18)
C21 C20 C19 120.5(2)
C22 C21 C20 120.4(2)
C23 C22 C21 119.5(2)
C22 C23 C24 120.4(2)
C23 C24 C19 120.7(2)
C29 N25 N26 105.30(15)
C29 N25 Zn1 126.77(14)
N26 N25 Zn1 127.14(11)
C27 N26 N25 111.81(15)
N26 C27 C28 106.19(17)
N26 C27 C30 121.80(16)
C28 C27 C30 131.97(16)
C29 C28 C27 105.84(16)
N25 C29 C28 110.85(18)
C35 C30 C31 118.95(18)
C35 C30 C27 119.30(17)
C31 C30 C27 121.75(17)
C32 C31 C30 120.31(18)
C33 C32 C31 120.2(2)
C34 C33 C32 119.8(2)
C33 C34 C35 120.32(19)
C34 C35 C30 120.38(19)

loop_
_geom_bond_atom_site_label_1
_geom_bond_atom_site_label_2
_geom_bond_distance
Zn1 N3 2.0169(16)
Zn1 N25 2.0187(16)
Zn1 N14 2.0279(15)
Zn1 Cl2 2.2286(6)
N3 C7 1.345(3)
N3 N4 1.364(2)
N4 C5 1.361(2)
C5 C6 1.392(3)
C5 C8 1.480(3)
C6 C7 1.393(3)
C8 C13 1.402(3)
C8 C9 1.404(3)
C9 C10 1.397(3)
C10 C11 1.392(3)
C11 C12 1.388(3)
C12 C13 1.396(3)
N14 C18 1.344(2)
N14 N15 1.360(2)
N15 C16 1.359(2)
C16 C17 1.394(3)
C16 C19 1.474(3)
C17 C18 1.393(3)
C19 C20 1.398(3)
C19 C24 1.407(3)
C20 C21 1.395(3)
C21 C22 1.391(3)
C22 C23 1.389(3)
C23 C24 1.389(3)
N25 C29 1.347(2)
N25 N26 1.365(2)
N26 C27 1.358(2)
C27 C28 1.396(3)
C27 C30 1.477(3)
C28 C29 1.393(3)
C30 C35 1.403(3)
C30 C31 1.403(3)
C31 C32 1.394(3)
C32 C33 1.393(3)
C33 C34 1.391(3)
C34 C35 1.392(3)

loop_
_geom_hbond_atom_site_label_D
_geom_hbond_atom_site_label_H
_geom_hbond_atom_site_label_A
_geom_hbond_distance_DH
_geom_hbond_distance_HA
_geom_hbond_distance_DA
_geom_hbond_angle_DHA
N4 H4 Cl36 0.88 2.37 3.2058(18) 158.4
N15 H15 Cl36 0.88 2.34 3.1428(16) 152.2
N26 H26 Cl36 0.88 2.29 3.1332(15) 161.5
